data_4086294
loop_
_publ_author_name
'Gu, Xiaoxia'
'Zhang, Lijun'
'Zhu, Xiancui'
'Wang, Shaowu'
'Zhou, Shuangliu'
'Wei, Yun'
'Zhang, Guangchao'
'Mu, Xiaolong'
'Huang, Zeming'
'Hong, Dongjing'
'Zhang, Feng'

_publ_section_title
;
 Synthesis of Bis(NHC)-Based CNC-Pincer Rare-Earth-Metal Amido Complexes
 and Their Application for the Hydrophosphination of Heterocumulenes
;
_journal_issue 18
_journal_name_full Organometallics
_journal_page_first 4553
_journal_paper_doi 10.1021/acs.organomet.5b00628
_journal_volume 34
_journal_year 2015
_chemical_formula_sum 'C34 H58 Er N7 Si4'
_chemical_formula_weight 844.49
_chemical_name_systematic
; 
 ? 
;
_space_group_IT_number 14
_symmetry_cell_setting monoclinic
_symmetry_space_group_name_Hall '-P 2ybc'
_symmetry_space_group_name_H-M 'P 1 21/c 1'
_atom_sites_solution_hydrogens geom
_atom_sites_solution_primary direct
_atom_sites_solution_secondary difmap
_audit_creation_method SHELXL-97
_cell_angle_alpha 90.00
_cell_angle_beta 104.9590(10)
_cell_angle_gamma 90.00
_cell_formula_units_Z 4
_cell_length_a 11.8985(11)
_cell_length_b 29.713(3)
_cell_length_c 12.2534(11)
_cell_measurement_reflns_used 9910
_cell_measurement_temperature 293(2)
_cell_measurement_theta_max 27.55
_cell_measurement_theta_min 2.20
_cell_volume 4185.3(7)
_computing_cell_refinement 'Bruker SMART'
_computing_data_collection 'Bruker SMART'
_computing_data_reduction 'Bruker SAINT'
_computing_molecular_graphics 'Bruker SHELXTL'
_computing_publication_material 'Bruker SHELXTL'
_computing_structure_refinement 'SHELXL-97 (Sheldrick, 1997)'
_computing_structure_solution 'SHELXS-97 (Sheldrick, 1990)'
_diffrn_ambient_temperature 293(2)
_diffrn_measured_fraction_theta_full 0.990
_diffrn_measured_fraction_theta_max 0.990
_diffrn_measurement_device_type 'CCD area detector'
_diffrn_measurement_method 'phi and omega scans'
_diffrn_radiation_monochromator graphite
_diffrn_radiation_source 'fine-focus sealed tube'
_diffrn_radiation_type MoK\a
_diffrn_radiation_wavelength 0.71073
_diffrn_reflns_av_R_equivalents 0.0406
_diffrn_reflns_av_sigmaI/netI 0.0389
_diffrn_reflns_limit_h_max 15
_diffrn_reflns_limit_h_min -15
_diffrn_reflns_limit_k_max 38
_diffrn_reflns_limit_k_min -35
_diffrn_reflns_limit_l_max 15
_diffrn_reflns_limit_l_min -15
_diffrn_reflns_number 35656
_diffrn_reflns_theta_full 27.67
_diffrn_reflns_theta_max 27.67
_diffrn_reflns_theta_min 1.77
_exptl_absorpt_coefficient_mu 2.151
_exptl_absorpt_correction_T_max 0.7674
_exptl_absorpt_correction_T_min 0.7385
_exptl_absorpt_correction_type multi-scan
_exptl_crystal_colour colorless
_exptl_crystal_density_diffrn 1.340
_exptl_crystal_density_method 'not measured'
_exptl_crystal_description block
_exptl_crystal_F_000 1740
_exptl_crystal_size_max 0.15
_exptl_crystal_size_mid 0.14
_exptl_crystal_size_min 0.13
_refine_diff_density_max 2.113
_refine_diff_density_min -1.142
_refine_diff_density_rms 0.117
_refine_ls_extinction_method none
_refine_ls_goodness_of_fit_ref 1.065
_refine_ls_hydrogen_treatment mixed
_refine_ls_matrix_type full
_refine_ls_number_parameters 431
_refine_ls_number_reflns 9658
_refine_ls_number_restraints 0
_refine_ls_restrained_S_all 1.065
_refine_ls_R_factor_all 0.0805
_refine_ls_R_factor_gt 0.0633
_refine_ls_shift/su_max 0.063
_refine_ls_shift/su_mean 0.002
_refine_ls_structure_factor_coef Fsqd
_refine_ls_weighting_details 'calc w=1/[\s^2^(Fo^2^)+(0.1000P)^2^+19.3653P] where P=(Fo^2^+2Fc^2^)/3'
_refine_ls_weighting_scheme calc
_refine_ls_wR_factor_gt 0.1830
_refine_ls_wR_factor_ref 0.1935
_reflns_number_gt 7802
_reflns_number_total 9658
_reflns_threshold_expression >2sigma(I)
_cod_data_source_file om5b00628_si_003.cif
_cod_data_source_block 3
_cod_depositor_comments
;
The following automatic conversions were performed:

'_symmetry_cell_setting' value 'Monoclinic' changed to 'monoclinic'
according to
/usr/data/users/saulius/crontab/automatic-downloads/current/ACS/lib/dictionaries/cif_core.dic
dictionary named 'cif_core.dic' version 2.4.2 from 2011-04-26.

Automatic conversion script
Id: cif_fix_values 3271 2015-04-21 07:52:19Z andrius 
;
_cod_original_cell_volume 4185.2(7)
_cod_original_sg_symbol_H-M P2(1)/c
_cod_database_code 4086294

loop_
_symmetry_equiv_pos_as_xyz
'x, y, z'
'-x, y+1/2, -z+1/2'
'-x, -y, -z'
'x, -y-1/2, z-1/2'

loop_
_atom_site_label
_atom_site_type_symbol
_atom_site_fract_x
_atom_site_fract_y
_atom_site_fract_z
_atom_site_U_iso_or_equiv
_atom_site_adp_type
_atom_site_occupancy
_atom_site_symmetry_multiplicity
_atom_site_calc_flag
_atom_site_refinement_flags
C1 C 0.8738(6) 0.1912(2) 0.7911(6) 0.0385(14) Uani 1 1 d .
C2 C 0.9442(9) 0.2603(3) 0.7707(8) 0.063(2) Uani 1 1 d .
H2 H 0.9574 0.2873 0.7377 0.075 Uiso 1 1 calc R
C3 C 0.9930(8) 0.2471(3) 0.8762(8) 0.060(2) Uani 1 1 d .
H3 H 1.0452 0.2635 0.9314 0.072 Uiso 1 1 calc R
C4 C 0.9886(7) 0.1783(2) 0.9893(6) 0.0408(15) Uani 1 1 d .
C5 C 1.0989(7) 0.1858(3) 1.0576(7) 0.055(2) Uani 1 1 d .
H5 H 1.1469 0.2058 1.0323 0.066 Uiso 1 1 calc R
C6 C 1.1420(8) 0.1655(3) 1.1611(8) 0.059(2) Uani 1 1 d .
C7 C 1.0671(7) 0.1365(3) 1.1961(7) 0.0519(18) Uani 1 1 d .
H7 H 1.0914 0.1229 1.2668 0.062 Uiso 1 1 calc R
C8 C 0.9583(7) 0.1271(2) 1.1293(6) 0.0437(16) Uani 1 1 d .
H8 H 0.9114 0.1072 1.1562 0.052 Uiso 1 1 calc R
C9 C 0.9140(6) 0.1464(2) 1.0215(5) 0.0357(13) Uani 1 1 d .
C10 C 1.2650(9) 0.1753(6) 1.2357(11) 0.100(4) Uani 1 1 d .
H10A H 1.3149 0.1836 1.1887 0.150 Uiso 1 1 calc R
H10B H 1.2952 0.1488 1.2782 0.150 Uiso 1 1 calc R
H10C H 1.2616 0.1995 1.2866 0.150 Uiso 1 1 calc R
C11 C 0.7240(7) 0.1169(2) 1.0075(6) 0.0456(17) Uani 1 1 d .
C12 C 0.6602(8) 0.1446(3) 1.0559(7) 0.058(2) Uani 1 1 d .
H12 H 0.6728 0.1755 1.0557 0.070 Uiso 1 1 calc R
C13 C 0.5761(8) 0.1277(3) 1.1061(8) 0.062(2) Uani 1 1 d .
H13 H 0.5342 0.1475 1.1393 0.074 Uiso 1 1 calc R
C14 C 0.5543(7) 0.0826(3) 1.1070(7) 0.053(2) Uani 1 1 d .
C15 C 0.6192(7) 0.0537(3) 1.0604(6) 0.0479(18) Uani 1 1 d .
H15 H 0.6068 0.0228 1.0618 0.058 Uiso 1 1 calc R
C16 C 0.7037(6) 0.0707(2) 1.0111(6) 0.0395(15) Uani 1 1 d .
C17 C 0.4590(9) 0.0638(4) 1.1558(9) 0.075(3) Uani 1 1 d .
H17A H 0.4702 0.0743 1.2319 0.113 Uiso 1 1 calc R
H17B H 0.4619 0.0315 1.1553 0.113 Uiso 1 1 calc R
H17C H 0.3846 0.0737 1.1109 0.113 Uiso 1 1 calc R
C18 C 0.7842(7) 0.0433(3) 0.8544(7) 0.055(2) Uani 1 1 d .
C19 C 0.8099(8) -0.0022(3) 1.0109(9) 0.063(2) Uani 1 1 d .
H19 H 0.8083 -0.0125 1.0821 0.076 Uiso 1 1 calc R
C20 C 0.8525(9) -0.0239(3) 0.9365(10) 0.071(3) Uani 1 1 d .
H20 H 0.8865 -0.0523 0.9452 0.086 Uiso 1 1 calc R
C21 C 0.8645(11) -0.0097(4) 0.7362(10) 0.086(3) Uani 1 1 d .
H21A H 0.8256 0.0101 0.6764 0.129 Uiso 1 1 calc R
H21B H 0.8390 -0.0401 0.7177 0.129 Uiso 1 1 calc R
H21C H 0.9470 -0.0079 0.7457 0.129 Uiso 1 1 calc R
C22 C 0.8006(9) 0.2285(3) 0.6045(7) 0.066(2) Uani 1 1 d .
H22A H 0.7259 0.2410 0.6030 0.099 Uiso 1 1 calc R
H22B H 0.7908 0.1985 0.5739 0.099 Uiso 1 1 calc R
H22C H 0.8383 0.2469 0.5602 0.099 Uiso 1 1 calc R
C23 C 1.0396(11) 0.0934(3) 0.8038(9) 0.078(3) Uani 1 1 d .
H23A H 1.1087 0.1108 0.8329 0.117 Uiso 1 1 calc R
H23B H 1.0578 0.0619 0.8146 0.117 Uiso 1 1 calc R
H23C H 0.9823 0.1013 0.8432 0.117 Uiso 1 1 calc R
C24 C 1.0441(9) 0.0589(4) 0.5781(9) 0.073(3) Uani 1 1 d .
H24A H 1.0122 0.0304 0.5921 0.110 Uiso 1 1 calc R
H24B H 1.1271 0.0582 0.6072 0.110 Uiso 1 1 calc R
H24C H 1.0248 0.0645 0.4983 0.110 Uiso 1 1 calc R
C25 C 1.0567(8) 0.1581(3) 0.6245(9) 0.068(3) Uani 1 1 d .
H25A H 1.0618 0.1586 0.5476 0.103 Uiso 1 1 calc R
H25B H 1.1335 0.1590 0.6744 0.103 Uiso 1 1 calc R
H25C H 1.0133 0.1838 0.6381 0.103 Uiso 1 1 calc R
C26 C 0.6170(8) 0.1326(4) 0.4376(8) 0.064(2) Uani 1 1 d .
H26A H 0.5753 0.1239 0.4917 0.095 Uiso 1 1 calc R
H26B H 0.5732 0.1241 0.3633 0.095 Uiso 1 1 calc R
H26C H 0.6281 0.1647 0.4405 0.095 Uiso 1 1 calc R
C27 C 0.8387(10) 0.1322(5) 0.3741(8) 0.092(4) Uani 1 1 d .
H27A H 0.8388 0.1641 0.3852 0.138 Uiso 1 1 calc R
H27B H 0.7993 0.1252 0.2972 0.138 Uiso 1 1 calc R
H27C H 0.9174 0.1215 0.3902 0.138 Uiso 1 1 calc R
C28 C 0.7392(9) 0.0448(4) 0.4211(9) 0.076(3) Uani 1 1 d .
H28A H 0.7866 0.0388 0.3702 0.114 Uiso 1 1 calc R
H28B H 0.6589 0.0402 0.3828 0.114 Uiso 1 1 calc R
H28C H 0.7608 0.0247 0.4846 0.114 Uiso 1 1 calc R
C29 C 0.6183(9) 0.2296(4) 0.8188(9) 0.072(3) Uani 1 1 d .
H29A H 0.6662 0.2138 0.8823 0.108 Uiso 1 1 calc R
H29B H 0.5813 0.2546 0.8453 0.108 Uiso 1 1 calc R
H29C H 0.6656 0.2405 0.7718 0.108 Uiso 1 1 calc R
C30 C 0.4395(13) 0.2200(5) 0.5959(10) 0.107(5) Uani 1 1 d .
H30A H 0.4920 0.2175 0.5484 0.161 Uiso 1 1 calc R
H30B H 0.4276 0.2512 0.6100 0.161 Uiso 1 1 calc R
H30C H 0.3664 0.2064 0.5590 0.161 Uiso 1 1 calc R
C31 C 0.3861(9) 0.1882(5) 0.8140(11) 0.096(4) Uani 1 1 d .
H31A H 0.3182 0.1737 0.7680 0.143 Uiso 1 1 calc R
H31B H 0.3668 0.2182 0.8313 0.143 Uiso 1 1 calc R
H31C H 0.4141 0.1715 0.8829 0.143 Uiso 1 1 calc R
C32 C 0.3430(9) 0.1066(5) 0.5442(9) 0.088(3) Uani 1 1 d .
H32A H 0.2914 0.1278 0.5652 0.131 Uiso 1 1 calc R
H32B H 0.3012 0.0794 0.5175 0.131 Uiso 1 1 calc R
H32C H 0.3731 0.1192 0.4853 0.131 Uiso 1 1 calc R
C33 C 0.3992(8) 0.0710(4) 0.7821(9) 0.078(3) Uani 1 1 d .
H33A H 0.4536 0.0517 0.8323 0.117 Uiso 1 1 calc R
H33B H 0.3305 0.0542 0.7468 0.117 Uiso 1 1 calc R
H33C H 0.3788 0.0956 0.8240 0.117 Uiso 1 1 calc R
C34 C 0.5462(10) 0.0444(4) 0.6287(10) 0.085(3) Uani 1 1 d .
H34A H 0.6179 0.0546 0.6149 0.128 Uiso 1 1 calc R
H34B H 0.4987 0.0309 0.5613 0.128 Uiso 1 1 calc R
H34C H 0.5626 0.0226 0.6885 0.128 Uiso 1 1 calc R
Er1 Er 0.75078(3) 0.122229(10) 0.75862(2) 0.03837(13) Uani 1 1 d .
N1 N 0.8715(6) 0.2269(2) 0.7204(6) 0.0509(16) Uani 1 1 d .
N2 N 0.9511(5) 0.20407(19) 0.8879(5) 0.0406(13) Uani 1 1 d .
N3 N 0.8077(5) 0.1350(2) 0.9526(5) 0.0397(12) Uani 1 1 d .
N4 N 0.7684(5) 0.0384(2) 0.9633(5) 0.0445(14) Uani 1 1 d .
N5 N 0.8364(7) 0.0038(3) 0.8431(7) 0.0629(19) Uani 1 1 d .
N6 N 0.8322(5) 0.1082(2) 0.6116(5) 0.0440(14) Uani 1 1 d .
N7 N 0.5600(6) 0.1382(2) 0.7154(5) 0.0497(15) Uani 1 1 d .
Si1 Si 0.98126(18) 0.10512(8) 0.65067(19) 0.0463(5) Uani 1 1 d .
Si2 Si 0.7613(2) 0.10403(9) 0.47148(18) 0.0512(5) Uani 1 1 d .
Si3 Si 0.5037(2) 0.19025(9) 0.7346(2) 0.0604(6) Uani 1 1 d .
Si4 Si 0.4670(2) 0.09354(10) 0.6706(2) 0.0568(6) Uani 1 1 d .

loop_
_atom_site_aniso_label
_atom_site_aniso_U_11
_atom_site_aniso_U_22
_atom_site_aniso_U_33
_atom_site_aniso_U_23
_atom_site_aniso_U_13
_atom_site_aniso_U_12
C1 0.038(4) 0.037(4) 0.043(3) 0.001(3) 0.015(3) 0.001(3)
C2 0.092(7) 0.036(4) 0.064(5) 0.008(4) 0.028(5) -0.013(4)
C3 0.075(6) 0.044(5) 0.062(5) -0.005(4) 0.020(4) -0.023(4)
C4 0.051(4) 0.035(4) 0.038(3) -0.001(3) 0.014(3) -0.007(3)
C5 0.043(4) 0.063(5) 0.061(5) -0.005(4) 0.016(4) -0.013(4)
C6 0.048(5) 0.064(5) 0.060(5) -0.005(4) 0.003(4) -0.005(4)
C7 0.054(5) 0.054(5) 0.045(4) -0.004(3) 0.008(3) 0.006(4)
C8 0.050(4) 0.039(4) 0.043(4) -0.005(3) 0.012(3) -0.002(3)
C9 0.037(3) 0.035(3) 0.038(3) -0.003(2) 0.016(3) -0.001(3)
C10 0.049(6) 0.137(13) 0.101(9) 0.006(8) -0.003(6) -0.018(6)
C11 0.055(5) 0.037(4) 0.045(4) 0.005(3) 0.014(3) -0.002(3)
C12 0.075(6) 0.049(5) 0.060(5) 0.000(4) 0.035(4) -0.001(4)
C13 0.056(5) 0.067(6) 0.070(6) -0.001(4) 0.029(4) 0.000(4)
C14 0.034(4) 0.077(6) 0.048(4) 0.002(4) 0.009(3) -0.015(4)
C15 0.050(4) 0.050(4) 0.044(4) 0.005(3) 0.013(3) -0.014(3)
C16 0.032(3) 0.048(4) 0.036(3) 0.002(3) 0.003(3) -0.010(3)
C17 0.057(6) 0.108(8) 0.071(6) -0.003(5) 0.034(5) -0.020(5)
C18 0.049(5) 0.056(5) 0.063(5) -0.020(4) 0.019(4) -0.009(4)
C19 0.063(6) 0.050(5) 0.079(6) 0.018(4) 0.022(5) -0.001(4)
C20 0.064(6) 0.047(5) 0.108(8) 0.002(5) 0.030(6) 0.002(4)
C21 0.095(9) 0.078(7) 0.087(8) -0.014(6) 0.028(6) 0.016(6)
C22 0.088(7) 0.063(6) 0.046(4) 0.014(4) 0.016(4) 0.008(5)
C23 0.090(8) 0.057(6) 0.087(7) 0.000(5) 0.022(6) 0.014(5)
C24 0.062(6) 0.080(7) 0.086(7) -0.020(5) 0.033(5) 0.007(5)
C25 0.041(5) 0.080(7) 0.086(7) -0.006(5) 0.019(4) -0.012(4)
C26 0.047(5) 0.093(7) 0.050(5) 0.001(4) 0.012(4) 0.012(5)
C27 0.073(7) 0.168(12) 0.042(5) 0.008(6) 0.028(5) -0.014(7)
C28 0.054(5) 0.094(8) 0.076(6) -0.034(6) 0.010(5) -0.004(5)
C29 0.070(6) 0.076(7) 0.070(6) -0.012(5) 0.017(5) 0.006(5)
C30 0.125(11) 0.106(10) 0.076(8) 0.006(7) 0.001(7) 0.048(9)
C31 0.052(6) 0.131(11) 0.107(9) -0.025(8) 0.026(6) 0.013(6)
C32 0.050(6) 0.140(11) 0.063(6) -0.002(6) -0.004(5) -0.009(6)
C33 0.050(5) 0.121(9) 0.065(6) -0.007(6) 0.022(4) -0.028(6)
C34 0.089(8) 0.080(7) 0.092(8) -0.034(6) 0.034(6) -0.037(6)
Er1 0.04100(19) 0.0424(2) 0.03274(17) -0.00406(12) 0.01135(12) -0.00530(14)
N1 0.068(4) 0.038(3) 0.050(4) 0.009(3) 0.022(3) 0.000(3)
N2 0.049(3) 0.034(3) 0.040(3) -0.002(2) 0.014(3) -0.009(3)
N3 0.043(3) 0.040(3) 0.037(3) -0.004(2) 0.012(2) -0.009(3)
N4 0.043(3) 0.039(3) 0.054(4) 0.004(3) 0.016(3) -0.002(3)
N5 0.058(4) 0.064(5) 0.067(5) -0.008(4) 0.016(4) -0.005(4)
N6 0.043(3) 0.051(4) 0.039(3) -0.005(2) 0.014(3) -0.003(3)
N7 0.047(4) 0.056(4) 0.046(3) -0.009(3) 0.013(3) -0.004(3)
Si1 0.0353(10) 0.0498(12) 0.0553(12) -0.0066(9) 0.0142(9) 0.0007(9)
Si2 0.0466(12) 0.0689(15) 0.0409(11) -0.0093(10) 0.0163(9) -0.0083(11)
Si3 0.0447(12) 0.0766(17) 0.0578(13) -0.0107(12) 0.0094(10) 0.0137(12)
Si4 0.0375(11) 0.0838(18) 0.0487(12) -0.0096(11) 0.0105(9) -0.0160(11)

loop_
_atom_type_symbol
_atom_type_description
_atom_type_scat_dispersion_real
_atom_type_scat_dispersion_imag
_atom_type_scat_source
C C 0.0033 0.0016 'International Tables Vol C Tables 4.2.6.8 and 6.1.1.4'
H H 0.0000 0.0000 'International Tables Vol C Tables 4.2.6.8 and 6.1.1.4'
N N 0.0061 0.0033 'International Tables Vol C Tables 4.2.6.8 and 6.1.1.4'
Si Si 0.0817 0.0704 'International Tables Vol C Tables 4.2.6.8 and 6.1.1.4'
Er Er -0.2586 4.9576 'International Tables Vol C Tables 4.2.6.8 and 6.1.1.4'

loop_
_geom_angle_atom_site_label_1
_geom_angle_atom_site_label_2
_geom_angle_atom_site_label_3
_geom_angle
N2 C1 N1 103.5(6)
N2 C1 Er1 127.7(5)
N1 C1 Er1 128.5(5)
C3 C2 N1 107.1(7)
C3 C2 H2 126.4
N1 C2 H2 126.4
C2 C3 N2 106.9(7)
C2 C3 H3 126.5
N2 C3 H3 126.5
C5 C4 C9 120.2(7)
C5 C4 N2 118.3(7)
C9 C4 N2 121.4(6)
C6 C5 C4 123.8(8)
C6 C5 H5 118.1
C4 C5 H5 118.1
C5 C6 C7 116.2(8)
C5 C6 C10 122.3(9)
C7 C6 C10 121.5(9)
C8 C7 C6 121.6(8)
C8 C7 H7 119.2
C6 C7 H7 119.2
C7 C8 C9 123.0(7)
C7 C8 H8 118.5
C9 C8 H8 118.5
N3 C9 C8 122.6(6)
N3 C9 C4 122.5(6)
C8 C9 C4 114.9(6)
C6 C10 H10A 109.5
C6 C10 H10B 109.5
H10A C10 H10B 109.5
C6 C10 H10C 109.5
H10A C10 H10C 109.5
H10B C10 H10C 109.5
C12 C11 C16 117.6(8)
C12 C11 N3 120.6(7)
C16 C11 N3 121.9(7)
C11 C12 C13 121.3(8)
C11 C12 H12 119.3
C13 C12 H12 119.3
C14 C13 C12 121.0(8)
C14 C13 H13 119.5
C12 C13 H13 119.5
C13 C14 C15 118.7(7)
C13 C14 C17 121.8(9)
C15 C14 C17 119.5(8)
C14 C15 C16 120.1(7)
C14 C15 H15 120.0
C16 C15 H15 120.0
C15 C16 C11 121.2(7)
C15 C16 N4 117.1(7)
C11 C16 N4 121.6(6)
C14 C17 H17A 109.5
C14 C17 H17B 109.5
H17A C17 H17B 109.5
C14 C17 H17C 109.5
H17A C17 H17C 109.5
H17B C17 H17C 109.5
N5 C18 N4 100.8(8)
N5 C18 Er1 139.1(6)
N4 C18 Er1 118.6(5)
C20 C19 N4 107.2(9)
C20 C19 H19 126.4
N4 C19 H19 126.4
C19 C20 N5 106.5(8)
C19 C20 H20 126.7
N5 C20 H20 126.7
N5 C21 H21A 109.5
N5 C21 H21B 109.5
H21A C21 H21B 109.5
N5 C21 H21C 109.5
H21A C21 H21C 109.5
H21B C21 H21C 109.5
N1 C22 H22A 109.5
N1 C22 H22B 109.5
H22A C22 H22B 109.5
N1 C22 H22C 109.5
H22A C22 H22C 109.5
H22B C22 H22C 109.5
Si1 C23 H23A 109.5
Si1 C23 H23B 109.5
H23A C23 H23B 109.5
Si1 C23 H23C 109.5
H23A C23 H23C 109.5
H23B C23 H23C 109.5
Si1 C24 H24A 109.5
Si1 C24 H24B 109.5
H24A C24 H24B 109.5
Si1 C24 H24C 109.5
H24A C24 H24C 109.5
H24B C24 H24C 109.5
Si1 C25 H25A 109.5
Si1 C25 H25B 109.5
H25A C25 H25B 109.5
Si1 C25 H25C 109.5
H25A C25 H25C 109.5
H25B C25 H25C 109.5
Si2 C26 H26A 109.5
Si2 C26 H26B 109.5
H26A C26 H26B 109.5
Si2 C26 H26C 109.5
H26A C26 H26C 109.5
H26B C26 H26C 109.5
Si2 C27 H27A 109.5
Si2 C27 H27B 109.5
H27A C27 H27B 109.5
Si2 C27 H27C 109.5
H27A C27 H27C 109.5
H27B C27 H27C 109.5
Si2 C28 H28A 109.5
Si2 C28 H28B 109.5
H28A C28 H28B 109.5
Si2 C28 H28C 109.5
H28A C28 H28C 109.5
H28B C28 H28C 109.5
Si3 C29 H29A 109.5
Si3 C29 H29B 109.5
H29A C29 H29B 109.5
Si3 C29 H29C 109.5
H29A C29 H29C 109.5
H29B C29 H29C 109.5
Si3 C30 H30A 109.5
Si3 C30 H30B 109.5
H30A C30 H30B 109.5
Si3 C30 H30C 109.5
H30A C30 H30C 109.5
H30B C30 H30C 109.5
Si3 C31 H31A 109.5
Si3 C31 H31B 109.5
H31A C31 H31B 109.5
Si3 C31 H31C 109.5
H31A C31 H31C 109.5
H31B C31 H31C 109.5
Si4 C32 H32A 109.5
Si4 C32 H32B 109.5
H32A C32 H32B 109.5
Si4 C32 H32C 109.5
H32A C32 H32C 109.5
H32B C32 H32C 109.5
Si4 C33 H33A 109.5
Si4 C33 H33B 109.5
H33A C33 H33B 109.5
Si4 C33 H33C 109.5
H33A C33 H33C 109.5
H33B C33 H33C 109.5
Si4 C34 H34A 109.5
Si4 C34 H34B 109.5
H34A C34 H34B 109.5
Si4 C34 H34C 109.5
H34A C34 H34C 109.5
H34B C34 H34C 109.5
N7 Er1 N6 117.4(2)
N7 Er1 N3 102.5(2)
N6 Er1 N3 139.6(2)
N7 Er1 C1 112.4(2)
N6 Er1 C1 85.7(2)
N3 Er1 C1 72.5(2)
N7 Er1 C18 108.9(3)
N6 Er1 C18 98.2(2)
N3 Er1 C18 73.5(2)
C1 Er1 C18 130.8(2)
C2 N1 C1 112.0(7)
C2 N1 C22 124.2(7)
C1 N1 C22 123.8(7)
C1 N2 C3 110.5(6)
C1 N2 C4 126.7(6)
C3 N2 C4 122.8(6)
C9 N3 C11 116.4(6)
C9 N3 Er1 130.4(4)
C11 N3 Er1 111.2(4)
C19 N4 C18 111.8(7)
C19 N4 C16 125.5(7)
C18 N4 C16 122.3(6)
C18 N5 C20 113.6(8)
C18 N5 C21 122.6(8)
C20 N5 C21 123.6(9)
Si2 N6 Si1 118.8(4)
Si2 N6 Er1 127.1(3)
Si1 N6 Er1 114.0(3)
Si4 N7 Si3 119.5(4)
Si4 N7 Er1 116.1(4)
Si3 N7 Er1 124.2(4)
N6 Si1 C23 112.4(4)
N6 Si1 C25 114.4(4)
C23 Si1 C25 105.0(5)
N6 Si1 C24 114.4(4)
C23 Si1 C24 104.4(5)
C25 Si1 C24 105.3(5)
N6 Si2 C28 113.0(4)
N6 Si2 C26 112.2(4)
C28 Si2 C26 108.3(5)
N6 Si2 C27 114.2(4)
C28 Si2 C27 105.1(6)
C26 Si2 C27 103.3(5)
N7 Si3 C29 112.2(4)
N7 Si3 C30 112.2(5)
C29 Si3 C30 105.6(6)
N7 Si3 C31 113.8(5)
C29 Si3 C31 105.3(5)
C30 Si3 C31 107.2(6)
N7 Si4 C33 113.8(4)
N7 Si4 C34 111.0(4)
C33 Si4 C34 105.2(5)
N7 Si4 C32 113.9(5)
C33 Si4 C32 106.2(5)
C34 Si4 C32 106.1(6)

loop_
_geom_bond_atom_site_label_1
_geom_bond_atom_site_label_2
_geom_bond_distance
C1 N2 1.355(9)
C1 N1 1.366(9)
C1 Er1 2.489(7)
C2 C3 1.332(12)
C2 N1 1.355(11)
C2 H2 0.9300
C3 N2 1.394(10)
C3 H3 0.9300
C4 C5 1.381(11)
C4 C9 1.422(9)
C4 N2 1.429(9)
C5 C6 1.378(12)
C5 H5 0.9300
C6 C7 1.386(12)
C6 C10 1.540(12)
C7 C8 1.370(11)
C7 H7 0.9300
C8 C9 1.410(10)
C8 H8 0.9300
C9 N3 1.369(9)
C10 H10A 0.9600
C10 H10B 0.9600
C10 H10C 0.9600
C11 C12 1.356(12)
C11 C16 1.397(10)
C11 N3 1.442(10)
C12 C13 1.396(12)
C12 H12 0.9300
C13 C14 1.368(12)
C13 H13 0.9300
C14 C15 1.373(12)
C14 C17 1.517(11)
C15 C16 1.394(10)
C15 H15 0.9300
C16 N4 1.445(10)
C17 H17A 0.9600
C17 H17B 0.9600
C17 H17C 0.9600
C18 N5 1.351(11)
C18 N4 1.402(10)
C18 Er1 2.608(9)
C19 C20 1.320(14)
C19 N4 1.376(10)
C19 H19 0.9300
C20 N5 1.383(13)
C20 H20 0.9300
C21 N5 1.488(13)
C21 H21A 0.9600
C21 H21B 0.9600
C21 H21C 0.9600
C22 N1 1.453(10)
C22 H22A 0.9600
C22 H22B 0.9600
C22 H22C 0.9600
C23 Si1 1.859(11)
C23 H23A 0.9600
C23 H23B 0.9600
C23 H23C 0.9600
C24 Si1 1.892(9)
C24 H24A 0.9600
C24 H24B 0.9600
C24 H24C 0.9600
C25 Si1 1.880(10)
C25 H25A 0.9600
C25 H25B 0.9600
C25 H25C 0.9600
C26 Si2 1.864(9)
C26 H26A 0.9600
C26 H26B 0.9600
C26 H26C 0.9600
C27 Si2 1.881(10)
C27 H27A 0.9600
C27 H27B 0.9600
C27 H27C 0.9600
C28 Si2 1.862(10)
C28 H28A 0.9600
C28 H28B 0.9600
C28 H28C 0.9600
C29 Si3 1.888(10)
C29 H29A 0.9600
C29 H29B 0.9600
C29 H29C 0.9600
C30 Si3 1.893(12)
C30 H30A 0.9600
C30 H30B 0.9600
C30 H30C 0.9600
C31 Si3 1.900(11)
C31 H31A 0.9600
C31 H31B 0.9600
C31 H31C 0.9600
C32 Si4 1.884(10)
C32 H32A 0.9600
C32 H32B 0.9600
C32 H32C 0.9600
C33 Si4 1.879(10)
C33 H33A 0.9600
C33 H33B 0.9600
C33 H33C 0.9600
C34 Si4 1.881(12)
C34 H34A 0.9600
C34 H34B 0.9600
C34 H34C 0.9600
Er1 N7 2.244(7)
Er1 N6 2.293(6)
Er1 N3 2.329(6)
N6 Si2 1.711(6)
N6 Si1 1.716(7)
N7 Si4 1.725(7)
N7 Si3 1.725(7)
